data_1554153
loop_
_publ_author_name
'Wang, Zhihan'
'Randazzo, Katelyn'
'Hou, Xiaodong'
'Simpson, Jeffrey'
'Struppe, Jochem'
'Ugrinov, Angel'
'Kastern, Brent'
'Wysocki, Erin'
'Chu, Qianli R.'

_publ_section_title
;
 Stereoregular Two-Dimensional Polymers Constructed by Topochemical
 Polymerization
;
_journal_issue 9
_journal_name_full Macromolecules
_journal_page_first 2894
_journal_paper_doi 10.1021/acs.macromol.5b00109
_journal_volume 48
_journal_year 2015
_chemical_formula_moiety 'C54 H46 O8'
_chemical_formula_sum 'C54 H46 O8'
_chemical_formula_weight 822.91
_space_group_IT_number 2
_space_group_name_Hall '-P 1'
_space_group_name_H-M_alt 'P -1'
_symmetry_cell_setting triclinic
_symmetry_space_group_name_H-M 'P -1'
_atom_sites_solution_hydrogens geom
_atom_sites_solution_primary direct
_atom_sites_solution_secondary difmap
_audit_creation_method SHELXL-97
_cell_angle_alpha 119.6010(10)
_cell_angle_beta 90.053(2)
_cell_angle_gamma 95.149(2)
_cell_formula_units_Z 1
_cell_length_a 5.8334(2)
_cell_length_b 14.4688(5)
_cell_length_c 14.4800(5)
_cell_measurement_reflns_used 9989
_cell_measurement_temperature 100(2)
_cell_measurement_theta_max 29.97
_cell_measurement_theta_min 2.81
_cell_volume 1056.90(6)
_computing_structure_refinement 'SHELXL-97 (Sheldrick, 2008)'
_computing_structure_solution 'SHELXS-97 (Sheldrick, 2008)'
_diffrn_ambient_temperature 100(2)
_diffrn_measured_fraction_theta_full 0.983
_diffrn_measured_fraction_theta_max 0.983
_diffrn_measurement_device_type 'Bruker APEX-II CCD'
_diffrn_measurement_method '\f and \w scans'
_diffrn_radiation_monochromator graphite
_diffrn_radiation_source 'fine-focus sealed tube'
_diffrn_radiation_type MoK\a
_diffrn_radiation_wavelength 0.71073
_diffrn_reflns_av_R_equivalents 0.0208
_diffrn_reflns_av_sigmaI/netI 0.0244
_diffrn_reflns_limit_h_max 8
_diffrn_reflns_limit_h_min -6
_diffrn_reflns_limit_k_max 20
_diffrn_reflns_limit_k_min -19
_diffrn_reflns_limit_l_max 20
_diffrn_reflns_limit_l_min -20
_diffrn_reflns_number 16036
_diffrn_reflns_theta_full 30.01
_diffrn_reflns_theta_max 30.01
_diffrn_reflns_theta_min 1.62
_diffrn_standards_number 0
_exptl_absorpt_coefficient_mu 0.086
_exptl_absorpt_correction_T_max 0.9830
_exptl_absorpt_correction_T_min 0.9502
_exptl_absorpt_correction_type none
_exptl_crystal_colour colourless
_exptl_crystal_density_diffrn 1.293
_exptl_crystal_density_method 'not measured'
_exptl_crystal_description Needle
_exptl_crystal_F_000 434
_exptl_crystal_size_max 0.60
_exptl_crystal_size_mid 0.25
_exptl_crystal_size_min 0.20
_refine_diff_density_max 0.389
_refine_diff_density_min -0.219
_refine_diff_density_rms 0.052
_refine_ls_extinction_method none
_refine_ls_goodness_of_fit_ref 1.025
_refine_ls_hydrogen_treatment mixed
_refine_ls_matrix_type full
_refine_ls_number_parameters 280
_refine_ls_number_reflns 6064
_refine_ls_number_restraints 0
_refine_ls_restrained_S_all 1.025
_refine_ls_R_factor_all 0.0543
_refine_ls_R_factor_gt 0.0449
_refine_ls_shift/su_max 0.015
_refine_ls_shift/su_mean 0.003
_refine_ls_structure_factor_coef Fsqd
_refine_ls_weighting_details 'calc w=1/[\s^2^(Fo^2^)+(0.0876P)^2^+0.2531P] where P=(Fo^2^+2Fc^2^)/3'
_refine_ls_weighting_scheme calc
_refine_ls_wR_factor_gt 0.1305
_refine_ls_wR_factor_ref 0.1483
_reflns_number_gt 5137
_reflns_number_total 6064
_reflns_threshold_expression >2sigma(I)
_cod_data_source_file ma5b00109_si_003.cif
_cod_data_source_block teedephbn_0m
_cod_depositor_comments
;
The following automatic conversions were performed:

data item '_symmetry_cell_setting' value 'Triclinic' was changed to
'triclinic' in accordance with the
/home/saulius/struct/COD-crude-data/automatic-downloads/DataCite-retrospective/ACS/depositions/lib/dictionaries/cif_core.dic
dictionary named 'cif_core.dic' version 2.4.2 last updated on
2011-04-26.

Automatic conversion script
Id: cif_fix_values 6909 2019-04-08 15:41:33Z antanas 
;
_cod_original_sg_symbol_H-M P-1
_cod_database_code 1554153

loop_
_symmetry_equiv_pos_as_xyz
'x, y, z'
'-x, -y, -z'

loop_
_atom_site_label
_atom_site_type_symbol
_atom_site_fract_x
_atom_site_fract_y
_atom_site_fract_z
_atom_site_U_iso_or_equiv
_atom_site_adp_type
_atom_site_occupancy
_atom_site_symmetry_multiplicity
_atom_site_calc_flag
_atom_site_refinement_flags
O1 O 0.56979(14) 0.71570(7) 0.26833(6) 0.02809(19) Uani 1 1 d .
O2 O 0.47447(14) 0.50522(7) 0.26045(6) 0.02742(19) Uani 1 1 d .
O3 O 0.83584(15) 0.80133(7) 0.40471(7) 0.0332(2) Uani 1 1 d .
O4 O 0.11366(17) 0.42223(9) 0.21170(8) 0.0433(3) Uani 1 1 d .
C1 C -0.1455(2) 1.20021(10) 0.94122(11) 0.0346(3) Uani 1 1 d .
H1 H -0.2401 1.2450 0.9924 0.042 Uiso 1 1 calc R
C2 C 0.0468(2) 1.16965(10) 0.97157(10) 0.0319(3) Uani 1 1 d .
H2 H 0.0810 1.1938 1.0431 0.038 Uiso 1 1 calc R
C3 C 0.1878(2) 1.10294(10) 0.89496(9) 0.0280(2) Uani 1 1 d .
H3 H 0.3168 1.0830 0.9157 0.034 Uiso 1 1 calc R
C4 C 0.13852(19) 1.06521(9) 0.78654(9) 0.0245(2) Uani 1 1 d .
C5 C 0.2990(2) 0.99901(9) 0.70966(9) 0.0259(2) Uani 1 1 d .
H5 H 0.4344 0.9914 0.7380 0.031 Uiso 1 1 calc R
C6 C 0.2740(2) 0.94803(9) 0.60312(9) 0.0265(2) Uani 1 1 d .
H6 H 0.1360 0.9482 0.5710 0.032 Uiso 1 1 calc R
C7 C 0.4569(2) 0.89284(9) 0.53725(9) 0.0257(2) Uani 1 1 d .
H7 H 0.5952 0.8960 0.5712 0.031 Uiso 1 1 calc R
C8 C 0.4412(2) 0.83758(9) 0.43103(9) 0.0274(2) Uani 1 1 d .
H8 H 0.3039 0.8318 0.3950 0.033 Uiso 1 1 calc R
C9 C 0.6389(2) 0.78571(9) 0.37041(9) 0.0244(2) Uani 1 1 d .
C10 C 0.74361(19) 0.65064(9) 0.20190(9) 0.0257(2) Uani 1 1 d .
H10A H 0.8126 0.6147 0.2348 0.031 Uiso 1 1 calc R
H10B H 0.8642 0.6947 0.1913 0.031 Uiso 1 1 calc R
C11 C 0.61999(18) 0.57057(8) 0.09776(8) 0.0230(2) Uani 1 1 d .
C12 C 0.59603(19) 0.59823(8) 0.01933(9) 0.0240(2) Uani 1 1 d .
H12 H 0.6616 0.6648 0.0324 0.029 Uiso 1 1 calc R
C13 C 0.52237(18) 0.46989(8) 0.07816(8) 0.0229(2) Uani 1 1 d .
C14 C -0.0564(2) 1.09661(10) 0.75752(10) 0.0287(2) Uani 1 1 d .
H14 H -0.0927 1.0722 0.6861 0.034 Uiso 1 1 calc R
C15 C -0.1962(2) 1.16392(11) 0.83450(11) 0.0337(3) Uani 1 1 d .
H15 H -0.3247 1.1848 0.8143 0.040 Uiso 1 1 calc R
C16 C -0.5428(2) 0.86141(11) 0.85987(11) 0.0368(3) Uani 1 1 d .
H16 H -0.6003 0.9055 0.9256 0.044 Uiso 1 1 calc R
C17 C -0.6714(2) 0.76806(11) 0.78713(11) 0.0353(3) Uani 1 1 d .
H17 H -0.8166 0.7497 0.8035 0.042 Uiso 1 1 calc R
C18 C -0.5841(2) 0.70179(11) 0.68992(11) 0.0337(3) Uani 1 1 d .
H18 H -0.6716 0.6390 0.6414 0.040 Uiso 1 1 calc R
C19 C -0.3664(2) 0.72775(10) 0.66341(10) 0.0291(2) Uani 1 1 d .
C20 C -0.2398(2) 0.82332(10) 0.73737(10) 0.0318(3) Uani 1 1 d .
H20 H -0.0957 0.8427 0.7210 0.038 Uiso 1 1 calc R
C21 C -0.3272(3) 0.88929(11) 0.83463(11) 0.0365(3) Uani 1 1 d .
H21 H -0.2413 0.9525 0.8833 0.044 Uiso 1 1 calc R
C22 C -0.2818(2) 0.65326(11) 0.56072(11) 0.0335(3) Uani 1 1 d .
H22 H -0.3800 0.5920 0.5177 0.040 Uiso 1 1 calc R
C23 C -0.0792(2) 0.66286(10) 0.52124(10) 0.0311(3) Uani 1 1 d .
H23 H 0.0221 0.7241 0.5606 0.037 Uiso 1 1 calc R
C24 C -0.0137(2) 0.58085(10) 0.41933(10) 0.0315(3) Uani 1 1 d .
H24 H -0.1237 0.5240 0.3779 0.038 Uiso 1 1 calc R
C25 C 0.1935(2) 0.58090(10) 0.38043(10) 0.0302(2) Uani 1 1 d .
H25 H 0.3060 0.6371 0.4203 0.036 Uiso 1 1 calc R
C26 C 0.2481(2) 0.49410(10) 0.27587(9) 0.0272(2) Uani 1 1 d .
C27 C 0.5504(2) 0.43143(9) 0.15660(9) 0.0262(2) Uani 1 1 d .
H27A H 0.4621 0.3623 0.1300 0.031 Uiso 1 1 calc R
H27B H 0.7113 0.4224 0.1631 0.031 Uiso 1 1 calc R

loop_
_atom_site_aniso_label
_atom_site_aniso_U_11
_atom_site_aniso_U_22
_atom_site_aniso_U_33
_atom_site_aniso_U_23
_atom_site_aniso_U_13
_atom_site_aniso_U_12
O1 0.0284(4) 0.0272(4) 0.0182(4) 0.0026(3) 0.0010(3) 0.0072(3)
O2 0.0270(4) 0.0316(4) 0.0204(4) 0.0104(3) 0.0054(3) 0.0025(3)
O3 0.0277(4) 0.0372(5) 0.0235(4) 0.0069(4) -0.0003(3) 0.0017(3)
O4 0.0293(5) 0.0446(6) 0.0338(5) 0.0034(4) 0.0028(4) -0.0014(4)
C1 0.0349(6) 0.0303(6) 0.0350(6) 0.0125(5) 0.0149(5) 0.0084(5)
C2 0.0368(6) 0.0301(6) 0.0237(5) 0.0094(5) 0.0087(5) 0.0034(5)
C3 0.0286(5) 0.0293(5) 0.0241(5) 0.0116(4) 0.0043(4) 0.0039(4)
C4 0.0248(5) 0.0230(5) 0.0231(5) 0.0096(4) 0.0046(4) 0.0012(4)
C5 0.0252(5) 0.0274(5) 0.0229(5) 0.0105(4) 0.0039(4) 0.0040(4)
C6 0.0269(5) 0.0256(5) 0.0231(5) 0.0089(4) 0.0027(4) 0.0041(4)
C7 0.0281(5) 0.0233(5) 0.0219(5) 0.0085(4) 0.0020(4) 0.0024(4)
C8 0.0289(5) 0.0260(5) 0.0223(5) 0.0077(4) 0.0014(4) 0.0061(4)
C9 0.0290(5) 0.0215(5) 0.0186(5) 0.0069(4) 0.0004(4) 0.0019(4)
C10 0.0241(5) 0.0249(5) 0.0207(5) 0.0055(4) 0.0034(4) 0.0036(4)
C11 0.0225(5) 0.0215(5) 0.0188(5) 0.0052(4) 0.0046(4) 0.0031(4)
C12 0.0253(5) 0.0202(5) 0.0224(5) 0.0075(4) 0.0050(4) 0.0014(4)
C13 0.0226(5) 0.0227(5) 0.0202(5) 0.0078(4) 0.0064(4) 0.0048(4)
C14 0.0287(5) 0.0293(5) 0.0275(6) 0.0135(5) 0.0037(4) 0.0035(4)
C15 0.0282(6) 0.0338(6) 0.0399(7) 0.0182(5) 0.0071(5) 0.0082(5)
C16 0.0446(7) 0.0396(7) 0.0319(6) 0.0202(6) 0.0135(5) 0.0158(6)
C17 0.0331(6) 0.0427(7) 0.0390(7) 0.0260(6) 0.0132(5) 0.0107(5)
C18 0.0314(6) 0.0358(6) 0.0345(6) 0.0179(5) 0.0078(5) 0.0029(5)
C19 0.0287(5) 0.0322(6) 0.0291(6) 0.0167(5) 0.0065(4) 0.0065(4)
C20 0.0308(6) 0.0336(6) 0.0319(6) 0.0167(5) 0.0061(5) 0.0045(5)
C21 0.0416(7) 0.0338(6) 0.0318(6) 0.0142(5) 0.0044(5) 0.0058(5)
C22 0.0325(6) 0.0334(6) 0.0306(6) 0.0129(5) 0.0060(5) 0.0032(5)
C23 0.0329(6) 0.0322(6) 0.0276(6) 0.0140(5) 0.0063(5) 0.0049(5)
C24 0.0317(6) 0.0327(6) 0.0277(6) 0.0131(5) 0.0045(5) 0.0039(5)
C25 0.0325(6) 0.0298(6) 0.0259(6) 0.0120(5) 0.0058(4) 0.0028(4)
C26 0.0266(5) 0.0309(6) 0.0242(5) 0.0135(5) 0.0043(4) 0.0042(4)
C27 0.0289(5) 0.0267(5) 0.0221(5) 0.0105(4) 0.0065(4) 0.0073(4)

loop_
_atom_type_symbol
_atom_type_description
_atom_type_scat_dispersion_real
_atom_type_scat_dispersion_imag
_atom_type_scat_source
C C 0.0033 0.0016 'International Tables Vol C Tables 4.2.6.8 and 6.1.1.4'
H H 0.0000 0.0000 'International Tables Vol C Tables 4.2.6.8 and 6.1.1.4'
O O 0.0106 0.0060 'International Tables Vol C Tables 4.2.6.8 and 6.1.1.4'

loop_
_geom_angle_atom_site_label_1
_geom_angle_atom_site_label_2
_geom_angle_atom_site_label_3
_geom_angle
_geom_angle_site_symmetry_1
_geom_angle_site_symmetry_3
C9 O1 C10 115.88(9) . .
C26 O2 C27 116.55(9) . .
C15 C1 C2 119.92(11) . .
C15 C1 H1 120.0 . .
C2 C1 H1 120.0 . .
C3 C2 C1 119.88(12) . .
C3 C2 H2 120.1 . .
C1 C2 H2 120.1 . .
C2 C3 C4 120.93(12) . .
C2 C3 H3 119.5 . .
C4 C3 H3 119.5 . .
C14 C4 C3 118.33(10) . .
C14 C4 C5 123.09(11) . .
C3 C4 C5 118.52(11) . .
C6 C5 C4 127.74(11) . .
C6 C5 H5 116.1 . .
C4 C5 H5 116.1 . .
C5 C6 C7 121.40(11) . .
C5 C6 H6 119.3 . .
C7 C6 H6 119.3 . .
C8 C7 C6 124.57(11) . .
C8 C7 H7 117.7 . .
C6 C7 H7 117.7 . .
C7 C8 C9 120.71(11) . .
C7 C8 H8 119.6 . .
C9 C8 H8 119.6 . .
O3 C9 O1 123.46(10) . .
O3 C9 C8 126.41(10) . .
O1 C9 C8 110.13(9) . .
O1 C10 C11 106.02(9) . .
O1 C10 H10A 110.5 . .
C11 C10 H10A 110.5 . .
O1 C10 H10B 110.5 . .
C11 C10 H10B 110.5 . .
H10A C10 H10B 108.7 . .
C12 C11 C13 118.86(10) . .
C12 C11 C10 118.89(10) . .
C13 C11 C10 122.22(10) . .
C11 C12 C13 122.61(10) . 2_665
C11 C12 H12 118.7 . .
C13 C12 H12 118.7 2_665 .
C12 C13 C11 118.53(10) 2_665 .
C12 C13 C27 119.15(10) 2_665 .
C11 C13 C27 122.26(10) . .
C15 C14 C4 120.54(12) . .
C15 C14 H14 119.7 . .
C4 C14 H14 119.7 . .
C1 C15 C14 120.39(12) . .
C1 C15 H15 119.8 . .
C14 C15 H15 119.8 . .
C17 C16 C21 119.89(12) . .
C17 C16 H16 120.1 . .
C21 C16 H16 120.1 . .
C18 C17 C16 119.94(12) . .
C18 C17 H17 120.0 . .
C16 C17 H17 120.0 . .
C17 C18 C19 121.09(13) . .
C17 C18 H18 119.5 . .
C19 C18 H18 119.5 . .
C20 C19 C18 118.22(11) . .
C20 C19 C22 123.35(11) . .
C18 C19 C22 118.42(12) . .
C21 C20 C19 120.59(12) . .
C21 C20 H20 119.7 . .
C19 C20 H20 119.7 . .
C20 C21 C16 120.27(13) . .
C20 C21 H21 119.9 . .
C16 C21 H21 119.9 . .
C23 C22 C19 127.56(12) . .
C23 C22 H22 116.2 . .
C19 C22 H22 116.2 . .
C22 C23 C24 121.82(12) . .
C22 C23 H23 119.1 . .
C24 C23 H23 119.1 . .
C25 C24 C23 124.58(12) . .
C25 C24 H24 117.7 . .
C23 C24 H24 117.7 . .
C24 C25 C26 121.52(12) . .
C24 C25 H25 119.2 . .
C26 C25 H25 119.2 . .
O4 C26 O2 123.61(11) . .
O4 C26 C25 126.19(11) . .
O2 C26 C25 110.20(10) . .
O2 C27 C13 112.04(9) . .
O2 C27 H27A 109.2 . .
C13 C27 H27A 109.2 . .
O2 C27 H27B 109.2 . .
C13 C27 H27B 109.2 . .
H27A C27 H27B 107.9 . .

loop_
_geom_bond_atom_site_label_1
_geom_bond_atom_site_label_2
_geom_bond_distance
_geom_bond_site_symmetry_2
O1 C9 1.3491(13) .
O1 C10 1.4554(13) .
O2 C26 1.3479(14) .
O2 C27 1.4482(13) .
O3 C9 1.2078(14) .
O4 C26 1.2073(15) .
C1 C15 1.386(2) .
C1 C2 1.388(2) .
C1 H1 0.9300 .
C2 C3 1.3875(16) .
C2 H2 0.9300 .
C3 C4 1.4034(16) .
C3 H3 0.9300 .
C4 C14 1.3988(17) .
C4 C5 1.4637(15) .
C5 C6 1.3422(16) .
C5 H5 0.9300 .
C6 C7 1.4450(16) .
C6 H6 0.9300 .
C7 C8 1.3361(16) .
C7 H7 0.9300 .
C8 C9 1.4734(16) .
C8 H8 0.9300 .
C10 C11 1.5027(15) .
C10 H10A 0.9700 .
C10 H10B 0.9700 .
C11 C12 1.3886(16) .
C11 C13 1.4032(15) .
C12 C13 1.3938(15) 2_665
C12 H12 0.9300 .
C13 C12 1.3938(15) 2_665
C13 C27 1.5056(16) .
C14 C15 1.3884(17) .
C14 H14 0.9300 .
C15 H15 0.9300 .
C16 C17 1.381(2) .
C16 C21 1.391(2) .
C16 H16 0.9300 .
C17 C18 1.3841(18) .
C17 H17 0.9300 .
C18 C19 1.4000(17) .
C18 H18 0.9300 .
C19 C20 1.3985(18) .
C19 C22 1.4594(17) .
C20 C21 1.3838(18) .
C20 H20 0.9300 .
C21 H21 0.9300 .
C22 C23 1.3388(17) .
C22 H22 0.9300 .
C23 C24 1.4437(17) .
C23 H23 0.9300 .
C24 C25 1.3340(17) .
C24 H24 0.9300 .
C25 C26 1.4717(16) .
C25 H25 0.9300 .
C27 H27A 0.9700 .
C27 H27B 0.9700 .
